data_4307215
loop_
_publ_author_name
'Guang-Zhen Liu'
'Shou-Tian Zheng'
'Guo-Yu Yang'

_publ_section_title
;
Two Organically Templated Niobium and Zinconiobium Fluorophosphates: Low
Temperature Hydrothermal Syntheses of NbOF(PO4)2(C2H10N2)2 and
Zn3(NbOF)(PO4)4(C2H10N2)2
;
_journal_name_full 'Inorganic Chemistry'
_journal_page_first 231
_journal_page_last 237
_journal_paper_doi 10.1021/ic061752i
_journal_volume 46
_journal_year 2007
_chemical_formula_sum 'C4 H20 F N4 Nb O9 P2'
_chemical_formula_weight 442.09
_chemical_name_systematic
; 
 ? 
;
_space_group_IT_number 2
_symmetry_cell_setting triclinic
_symmetry_space_group_name_Hall '-P 1'
_symmetry_space_group_name_H-M 'P -1'
_atom_sites_solution_hydrogens geom
_atom_sites_solution_primary direct
_atom_sites_solution_secondary difmap
_audit_creation_method SHELXL-97
_cell_angle_alpha 111.655(1)
_cell_angle_beta 111.51(1)
_cell_angle_gamma 93.206(1)
_cell_formula_units_Z 2
_cell_length_a 8.1075(6)
_cell_length_b 9.8961(7)
_cell_length_c 10.1420(8)
_cell_measurement_temperature 293(2)
_cell_volume 686.19(11)
_computing_structure_refinement 'SHELXL-97 (Sheldrick, 1997)'
_computing_structure_solution 'SHELXS-97 (Sheldrick, 1990)'
_diffrn_ambient_temperature 293(2)
_diffrn_measured_fraction_theta_full 0.989
_diffrn_measured_fraction_theta_max 0.989
_diffrn_measurement_device_type 'CCD area detector'
_diffrn_measurement_method 'phi and omega scans'
_diffrn_radiation_monochromator graphite
_diffrn_radiation_source 'fine-focus sealed tube'
_diffrn_radiation_type MoK\a
_diffrn_radiation_wavelength 0.71073
_diffrn_reflns_av_R_equivalents 0.0214
_diffrn_reflns_av_sigmaI/netI 0.0308
_diffrn_reflns_limit_h_max 9
_diffrn_reflns_limit_h_min -9
_diffrn_reflns_limit_k_max 11
_diffrn_reflns_limit_k_min -12
_diffrn_reflns_limit_l_max 12
_diffrn_reflns_limit_l_min -11
_diffrn_reflns_number 3776
_diffrn_reflns_theta_full 25.68
_diffrn_reflns_theta_max 25.68
_diffrn_reflns_theta_min 2.27
_exptl_absorpt_coefficient_mu 1.175
_exptl_absorpt_correction_type multi-scan
_exptl_crystal_colour colourless
_exptl_crystal_density_diffrn 2.140
_exptl_crystal_density_method 'not measured'
_exptl_crystal_description rodlike
_exptl_crystal_F_000 448
_exptl_crystal_size_max 0.20
_exptl_crystal_size_mid 0.18
_exptl_crystal_size_min 0.18
_refine_diff_density_max 0.661
_refine_diff_density_min -0.736
_refine_diff_density_rms 0.153
_refine_ls_extinction_method none
_refine_ls_goodness_of_fit_ref 1.204
_refine_ls_hydrogen_treatment constr
_refine_ls_matrix_type full
_refine_ls_number_parameters 190
_refine_ls_number_reflns 2575
_refine_ls_number_restraints 0
_refine_ls_restrained_S_all 1.204
_refine_ls_R_factor_all 0.0514
_refine_ls_R_factor_gt 0.0461
_refine_ls_shift/su_max 0.000
_refine_ls_shift/su_mean 0.000
_refine_ls_structure_factor_coef Fsqd
_refine_ls_weighting_details 'calc w=1/[\s^2^(Fo^2^)+(0.0242P)^2^+6.0266P] where P=(Fo^2^+2Fc^2^)/3'
_refine_ls_weighting_scheme calc
_refine_ls_wR_factor_gt 0.1072
_refine_ls_wR_factor_ref 0.1123
_reflns_number_gt 2410
_reflns_number_total 2575
_reflns_threshold_expression >2sigma(I)
_cod_data_source_file ic061752isi20060915_044216.cif
_cod_data_source_block 1
_cod_depositor_comments
;
The following automatic conversions were performed:
'_exptl_absorpt_correction_type' value 'Multi-scan' changed to
'multi-scan' according to
'/home/saulius/struct/CIF-dictionaries/cif_core.dic' dictionary named
'cif_core.dic' version 2.4.1 from 2010-06-29.

Automatic conversion script
Id: cif_fix_enum 1527 2010-12-29 10:47:43Z saulius 
;
_cod_original_cell_volume 686.19(9)
_cod_database_code 4307215

loop_
_symmetry_equiv_pos_as_xyz
'x, y, z'
'-x, -y, -z'

loop_
_atom_site_label
_atom_site_type_symbol
_atom_site_fract_x
_atom_site_fract_y
_atom_site_fract_z
_atom_site_U_iso_or_equiv
_atom_site_adp_type
_atom_site_occupancy
_atom_site_symmetry_multiplicity
_atom_site_calc_flag
_atom_site_refinement_flags
_atom_site_disorder_assembly
_atom_site_disorder_group
Nb Nb 0.02605(6) 0.50290(5) 0.27071(5) 0.01117(15) Uani 1 1 d . . .
P1 P 0.21462(18) 0.69618(14) 0.12303(15) 0.0109(3) Uani 1 1 d . . .
P2 P -0.16847(18) 0.25545(14) 0.35328(15) 0.0115(3) Uani 1 1 d . . .
F F 0.2752(4) 0.4334(3) 0.2916(4) 0.0179(7) Uani 1 1 d . . .
O1 O 0.2657(5) 0.8651(4) 0.1901(4) 0.0174(8) Uani 1 1 d . . .
O2 O 0.3750(5) 0.6236(4) 0.1295(5) 0.0191(8) Uani 1 1 d . . .
O3 O 0.1215(5) 0.6582(4) 0.2191(4) 0.0174(8) Uani 1 1 d . . .
O4 O -0.1704(6) 0.5638(5) 0.2716(5) 0.0219(9) Uani 1 1 d . . .
O5 O -0.0670(5) 0.3619(4) 0.0472(4) 0.0186(8) Uani 1 1 d . . .
O6 O 0.1862(5) 0.6311(4) 0.5014(4) 0.0172(8) Uani 1 1 d . . .
O7 O -0.0188(5) 0.3328(4) 0.3270(4) 0.0163(8) Uani 1 1 d . . .
O8 O -0.3488(5) 0.2111(4) 0.2109(4) 0.0195(8) Uani 1 1 d . . .
O9 O -0.1141(6) 0.1205(4) 0.3780(5) 0.0214(9) Uani 1 1 d . . .
N1 N 0.4248(6) 1.3336(5) 0.0284(6) 0.0189(10) Uani 1 1 d . . .
H1C H 0.4572 1.3743 -0.0259 0.028 Uiso 1 1 calc R . .
H1D H 0.5173 1.3012 0.0786 0.028 Uiso 1 1 calc R . .
H1E H 0.3950 1.4016 0.0971 0.028 Uiso 1 1 calc R . .
N2 N 0.3154(6) 1.0265(5) 0.0424(5) 0.0175(10) Uani 1 1 d . . .
H2C H 0.2722 0.9827 0.0892 0.026 Uiso 1 1 calc R . .
H2D H 0.4280 1.0794 0.1072 0.026 Uiso 1 1 calc R . .
H2E H 0.3165 0.9572 -0.0433 0.026 Uiso 1 1 calc R . .
N3 N 0.3870(6) 0.3817(5) 0.5572(6) 0.0206(10) Uani 1 1 d . . .
H3C H 0.4073 0.4312 0.5051 0.031 Uiso 1 1 calc R . .
H3D H 0.4815 0.4118 0.6493 0.031 Uiso 1 1 calc R . .
H3E H 0.2872 0.3994 0.5719 0.031 Uiso 1 1 calc R . .
N4 N 0.1800(7) -0.0024(5) 0.4369(6) 0.0204(10) Uani 1 1 d . . .
H4C H 0.1594 -0.0559 0.4854 0.031 Uiso 1 1 calc R . .
H4D H 0.2125 -0.0575 0.3627 0.031 Uiso 1 1 calc R . .
H4E H 0.0793 0.0262 0.3941 0.031 Uiso 1 1 calc R . .
C1 C 0.2642(8) 1.2049(7) -0.0810(7) 0.0223(12) Uani 1 1 d . . .
H1A H 0.2972 1.1328 -0.1570 0.027 Uiso 1 1 calc R . .
H1B H 0.1655 1.2409 -0.1373 0.027 Uiso 1 1 calc R . .
C2 C 0.1974(7) 1.1272(6) -0.0007(7) 0.0187(11) Uani 1 1 d . . .
H2A H 0.1948 1.2014 0.0928 0.022 Uiso 1 1 calc R . .
H2B H 0.0742 1.0695 -0.0696 0.022 Uiso 1 1 calc R . .
C3 C 0.3626(10) 0.2224(7) 0.4677(7) 0.0316(15) Uani 1 1 d . . .
H3A H 0.4707 0.2041 0.4502 0.038 Uiso 1 1 calc R . .
H3B H 0.2611 0.1906 0.3667 0.038 Uiso 1 1 calc R . .
C4 C 0.3271(9) 0.1301(7) 0.5505(8) 0.0286(14) Uani 1 1 d . . .
H4A H 0.4369 0.0995 0.5982 0.034 Uiso 1 1 calc R . .
H4B H 0.2928 0.1899 0.6323 0.034 Uiso 1 1 calc R . .

loop_
_atom_site_aniso_label
_atom_site_aniso_U_11
_atom_site_aniso_U_22
_atom_site_aniso_U_33
_atom_site_aniso_U_23
_atom_site_aniso_U_13
_atom_site_aniso_U_12
Nb 0.0125(2) 0.0125(2) 0.0090(2) 0.00448(18) 0.00509(18) 0.00182(17)
P1 0.0124(6) 0.0106(6) 0.0090(6) 0.0038(5) 0.0042(5) 0.0014(5)
P2 0.0125(6) 0.0109(6) 0.0089(6) 0.0034(5) 0.0034(5) 0.0000(5)
F 0.0159(16) 0.0216(16) 0.0197(16) 0.0091(14) 0.0106(13) 0.0059(13)
O1 0.025(2) 0.0103(18) 0.0167(19) 0.0045(15) 0.0103(16) 0.0004(15)
O2 0.020(2) 0.021(2) 0.019(2) 0.0076(16) 0.0098(17) 0.0082(16)
O3 0.022(2) 0.0165(19) 0.019(2) 0.0087(16) 0.0125(17) 0.0056(16)
O4 0.022(2) 0.027(2) 0.022(2) 0.0109(18) 0.0143(18) 0.0110(17)
O5 0.024(2) 0.020(2) 0.0086(18) 0.0039(15) 0.0047(16) 0.0074(16)
O6 0.020(2) 0.0194(19) 0.0089(18) 0.0022(15) 0.0066(16) 0.0021(16)
O7 0.0183(19) 0.0187(19) 0.0153(19) 0.0090(16) 0.0090(16) 0.0020(15)
O8 0.016(2) 0.022(2) 0.0116(19) 0.0031(16) 0.0004(16) -0.0016(16)
O9 0.025(2) 0.017(2) 0.028(2) 0.0117(17) 0.0134(18) 0.0066(17)
N1 0.023(3) 0.015(2) 0.023(3) 0.010(2) 0.012(2) 0.008(2)
N2 0.018(2) 0.017(2) 0.017(2) 0.0067(19) 0.0076(19) -0.0005(19)
N3 0.017(2) 0.025(3) 0.022(2) 0.013(2) 0.007(2) 0.003(2)
N4 0.023(3) 0.019(2) 0.022(3) 0.008(2) 0.012(2) 0.007(2)
C1 0.021(3) 0.022(3) 0.022(3) 0.011(2) 0.004(2) 0.006(2)
C2 0.012(3) 0.020(3) 0.021(3) 0.006(2) 0.007(2) 0.003(2)
C3 0.050(4) 0.022(3) 0.022(3) 0.004(3) 0.020(3) 0.001(3)
C4 0.032(3) 0.030(3) 0.025(3) 0.015(3) 0.009(3) 0.008(3)

loop_
_atom_type_symbol
_atom_type_description
_atom_type_scat_dispersion_real
_atom_type_scat_dispersion_imag
_atom_type_scat_source
C C 0.0033 0.0016 'International Tables Vol C Tables 4.2.6.8 and 6.1.1.4'
H H 0.0000 0.0000 'International Tables Vol C Tables 4.2.6.8 and 6.1.1.4'
N N 0.0061 0.0033 'International Tables Vol C Tables 4.2.6.8 and 6.1.1.4'
O O 0.0106 0.0060 'International Tables Vol C Tables 4.2.6.8 and 6.1.1.4'
F F 0.0171 0.0103 'International Tables Vol C Tables 4.2.6.8 and 6.1.1.4'
P P 0.1023 0.0942 'International Tables Vol C Tables 4.2.6.8 and 6.1.1.4'
Nb Nb -2.0727 0.6215 'International Tables Vol C Tables 4.2.6.8 and 6.1.1.4'

loop_
_geom_angle_atom_site_label_1
_geom_angle_atom_site_label_2
_geom_angle_atom_site_label_3
_geom_angle
_geom_angle_site_symmetry_1
_geom_angle_site_symmetry_3
_geom_angle_publ_flag
O4 Nb O5 99.54(18) . . ?
O4 Nb O3 96.58(18) . . ?
O5 Nb O3 88.57(16) . . ?
O4 Nb O7 95.80(18) . . ?
O5 Nb O7 90.43(16) . . ?
O3 Nb O7 167.57(15) . . ?
O4 Nb O6 96.08(17) . . ?
O5 Nb O6 164.38(16) . . ?
O3 Nb O6 89.06(16) . . ?
O7 Nb O6 88.58(15) . . ?
O4 Nb F 174.81(16) . . ?
O5 Nb F 85.19(14) . . ?
O3 Nb F 85.61(14) . . ?
O7 Nb F 81.95(14) . . ?
O6 Nb F 79.23(14) . . ?
O2 P1 O1 113.5(2) . . ?
O2 P1 O5 111.3(2) . 2_565 ?
O1 P1 O5 108.2(2) . 2_565 ?
O2 P1 O3 110.6(2) . . ?
O1 P1 O3 106.3(2) . . ?
O5 P1 O3 106.6(2) 2_565 . ?
O9 P2 O8 111.0(2) . . ?
O9 P2 O6 110.9(2) . 2_566 ?
O8 P2 O6 109.0(2) . 2_566 ?
O9 P2 O7 108.7(2) . . ?
O8 P2 O7 108.9(2) . . ?
O6 P2 O7 108.2(2) 2_566 . ?
P1 O3 Nb 147.7(2) . . ?
P1 O5 Nb 149.4(2) 2_565 . ?
P2 O6 Nb 138.7(2) 2_566 . ?
P2 O7 Nb 139.0(2) . . ?
C1 N1 H1C 109.5 . . ?
C1 N1 H1D 109.5 . . ?
H1C N1 H1D 109.5 . . ?
C1 N1 H1E 109.5 . . ?
H1C N1 H1E 109.5 . . ?
H1D N1 H1E 109.5 . . ?
C2 N2 H2C 109.5 . . ?
C2 N2 H2D 109.5 . . ?
H2C N2 H2D 109.5 . . ?
C2 N2 H2E 109.5 . . ?
H2C N2 H2E 109.5 . . ?
H2D N2 H2E 109.5 . . ?
C3 N3 H3C 109.5 . . ?
C3 N3 H3D 109.5 . . ?
H3C N3 H3D 109.5 . . ?
C3 N3 H3E 109.5 . . ?
H3C N3 H3E 109.5 . . ?
H3D N3 H3E 109.5 . . ?
C4 N4 H4C 109.5 . . ?
C4 N4 H4D 109.5 . . ?
H4C N4 H4D 109.5 . . ?
C4 N4 H4E 109.5 . . ?
H4C N4 H4E 109.5 . . ?
H4D N4 H4E 109.5 . . ?
N1 C1 C2 114.0(5) . . ?
N1 C1 H1A 108.8 . . ?
C2 C1 H1A 108.8 . . ?
N1 C1 H1B 108.8 . . ?
C2 C1 H1B 108.8 . . ?
H1A C1 H1B 107.7 . . ?
N2 C2 C1 111.9(4) . . ?
N2 C2 H2A 109.2 . . ?
C1 C2 H2A 109.2 . . ?
N2 C2 H2B 109.2 . . ?
C1 C2 H2B 109.2 . . ?
H2A C2 H2B 107.9 . . ?
N3 C3 C4 112.3(5) . . ?
N3 C3 H3A 109.1 . . ?
C4 C3 H3A 109.1 . . ?
N3 C3 H3B 109.1 . . ?
C4 C3 H3B 109.1 . . ?
H3A C3 H3B 107.9 . . ?
N4 C4 C3 109.6(5) . . ?
N4 C4 H4A 109.8 . . ?
C3 C4 H4A 109.8 . . ?
N4 C4 H4B 109.8 . . ?
C3 C4 H4B 109.8 . . ?
H4A C4 H4B 108.2 . . ?

loop_
_geom_bond_atom_site_label_1
_geom_bond_atom_site_label_2
_geom_bond_distance
_geom_bond_site_symmetry_2
_geom_bond_publ_flag
Nb O4 1.736(4) . ?
Nb O5 1.987(4) . ?
Nb O3 1.998(4) . ?
Nb O7 2.021(4) . ?
Nb O6 2.041(4) . ?
Nb F 2.133(3) . ?
P1 O2 1.512(4) . ?
P1 O1 1.519(4) . ?
P1 O5 1.555(4) 2_565 ?
P1 O3 1.561(4) . ?
P2 O9 1.507(4) . ?
P2 O8 1.526(4) . ?
P2 O6 1.551(4) 2_566 ?
P2 O7 1.554(4) . ?
O5 P1 1.555(4) 2_565 ?
O6 P2 1.551(4) 2_566 ?
N1 C1 1.504(7) . ?
N1 H1C 0.8900 . ?
N1 H1D 0.8900 . ?
N1 H1E 0.8900 . ?
N2 C2 1.491(7) . ?
N2 H2C 0.8900 . ?
N2 H2D 0.8900 . ?
N2 H2E 0.8900 . ?
N3 C3 1.458(8) . ?
N3 H3C 0.8900 . ?
N3 H3D 0.8900 . ?
N3 H3E 0.8900 . ?
N4 C4 1.474(8) . ?
N4 H4C 0.8900 . ?
N4 H4D 0.8900 . ?
N4 H4E 0.8900 . ?
C1 C2 1.513(8) . ?
C1 H1A 0.9700 . ?
C1 H1B 0.9700 . ?
C2 H2A 0.9700 . ?
C2 H2B 0.9700 . ?
C3 C4 1.529(9) . ?
C3 H3A 0.9700 . ?
C3 H3B 0.9700 . ?
C4 H4A 0.9700 . ?
C4 H4B 0.9700 . ?

loop_
_geom_hbond_atom_site_label_D
_geom_hbond_atom_site_label_H
_geom_hbond_atom_site_label_A
_geom_hbond_distance_DH
_geom_hbond_distance_HA
_geom_hbond_distance_DA
_geom_hbond_angle_DHA
_geom_hbond_site_symmetry_A
N1 H1C O2 0.89 2.00 2.776(6) 144.3 2_675
N1 H1D O8 0.89 1.92 2.771(6) 158.8 1_665
N1 H1E O2 0.89 2.12 2.777(6) 129.6 1_565
N1 H1E F 0.89 2.43 3.184(6) 142.4 1_565
N2 H2D O8 0.89 1.85 2.720(6) 166.7 1_665
N2 H2E O8 0.89 2.00 2.885(6) 170.0 2_565
N3 H3C F 0.89 2.04 2.760(6) 136.9 .
N3 H3D F 0.89 2.17 2.736(6) 120.8 2_666
N3 H3D O2 0.89 2.28 3.076(6) 147.9 2_666
N3 H3E O4 0.89 2.06 2.835(6) 144.3 2_566
N3 H3E O7 0.89 2.62 3.141(6) 118.5 .
N4 H4C O9 0.89 1.86 2.732(6) 165.2 2_556
N4 H4D O1 0.89 1.85 2.725(6) 165.4 1_545
N4 H4D O3 0.89 2.56 3.157(6) 125.4 1_545
N4 H4E O9 0.89 1.86 2.709(6) 159.9 .
